data_4078467
loop_
_publ_author_name
'Collado, Alba'
'Esteruelas, Miguel A.'
'Gul\'ias, Mois\'es'
'Mascare\~nas, Jos\'e L.'
'O\~nate, Enrique'

_publ_section_title
;
 Reactions of an Osmium(IV) Complex with Allenedienes: Coordination and
 Intramolecular Cycloadditions
;
_journal_issue 12
_journal_name_full Organometallics
_journal_page_first 4450
_journal_paper_doi 10.1021/om300236y
_journal_volume 31
_journal_year 2012
_chemical_formula_sum 'C33 H62 Cl2 O4 Os P2'
_chemical_formula_weight 845.87
_chemical_name_systematic
; 
 ? 
;
_space_group_IT_number 14
_symmetry_cell_setting monoclinic
_symmetry_space_group_name_Hall '-P 2ybc'
_symmetry_space_group_name_H-M 'P 1 21/c 1'
_atom_sites_solution_hydrogens geom
_atom_sites_solution_primary direct
_atom_sites_solution_secondary difmap
_audit_creation_method SHELXL-97
_cell_angle_alpha 90.00
_cell_angle_beta 109.1020(10)
_cell_angle_gamma 90.00
_cell_formula_units_Z 4
_cell_length_a 17.1473(11)
_cell_length_b 13.2268(8)
_cell_length_c 17.7132(11)
_cell_measurement_reflns_used 6907
_cell_measurement_temperature 100(2)
_cell_measurement_theta_max 27
_cell_measurement_theta_min 2
_cell_volume 3796.2(4)
_computing_cell_refinement 'SAINT+ v. 7.56a (Bruker AXS, 2008)'
_computing_data_collection 'apex2 v. 4.0 (Bruker AXS, 2008)'
_computing_data_reduction 'SAINT+ v. 7.56a (Bruker AXS, 2008)'
_computing_molecular_graphics 'XP, SHELXTL v. 6.14 (Bruker, 2000)'
_computing_publication_material 'XCIF, SHELXTL v. 6.14 (Bruker, 2000)'
_computing_structure_refinement 'SHELXL-97 (Sheldrick, 1997)'
_computing_structure_solution 'SHELXS-97 (Sheldrick, 1990)'
_diffrn_ambient_temperature 100(2)
_diffrn_detector_area_resol_mean 8.26
_diffrn_measured_fraction_theta_full 0.981
_diffrn_measured_fraction_theta_max 0.911
_diffrn_measurement_device_type 'Bruker SMART APEX CCD system'
_diffrn_measurement_method '\w rotations with narrow frames'
_diffrn_radiation_monochromator graphite
_diffrn_radiation_source 'normal-focus sealed tube'
_diffrn_radiation_type MoK\a
_diffrn_radiation_wavelength 0.71073
_diffrn_reflns_av_R_equivalents 0.0427
_diffrn_reflns_av_sigmaI/netI 0.0469
_diffrn_reflns_limit_h_max 22
_diffrn_reflns_limit_h_min -22
_diffrn_reflns_limit_k_max 17
_diffrn_reflns_limit_k_min -17
_diffrn_reflns_limit_l_max 20
_diffrn_reflns_limit_l_min -23
_diffrn_reflns_number 30211
_diffrn_reflns_theta_full 27.50
_diffrn_reflns_theta_max 28.68
_diffrn_reflns_theta_min 1.26
_diffrn_standards_decay_% 0
_exptl_absorpt_coefficient_mu 3.617
_exptl_absorpt_correction_T_max 0.862
_exptl_absorpt_correction_T_min 0.686
_exptl_absorpt_correction_type multi-scan
_exptl_absorpt_process_details
;
 Absorption correction performed with SADABS program. This is based on the
method of Blessing: Blessing, R. H., Acta Crystallogr., Sect. A 1995, 51, 33.
;
_exptl_crystal_colour green
_exptl_crystal_density_diffrn 1.480
_exptl_crystal_density_method 'not measured'
_exptl_crystal_description 'irregular block'
_exptl_crystal_F_000 1728
_exptl_crystal_size_max 0.16
_exptl_crystal_size_mid 0.08
_exptl_crystal_size_min 0.06
_refine_diff_density_max 1.513
_refine_diff_density_min -0.771
_refine_diff_density_rms 0.120
_refine_ls_extinction_method none
_refine_ls_goodness_of_fit_ref 1.007
_refine_ls_hydrogen_treatment mixed
_refine_ls_matrix_type full
_refine_ls_number_parameters 403
_refine_ls_number_reflns 8919
_refine_ls_number_restraints 0
_refine_ls_restrained_S_all 1.007
_refine_ls_R_factor_all 0.0473
_refine_ls_R_factor_gt 0.0301
_refine_ls_shift/su_max 0.002
_refine_ls_shift/su_mean 0.000
_refine_ls_structure_factor_coef Fsqd
_refine_ls_weighting_details 'calc w=1/[\s^2^(Fo^2^)+(0.0330P)^2^+0.1973P] where P=(Fo^2^+2Fc^2^)/3'
_refine_ls_weighting_scheme calc
_refine_ls_wR_factor_gt 0.0617
_refine_ls_wR_factor_ref 0.0690
_reflns_number_gt 7078
_reflns_number_total 8919
_reflns_threshold_expression >2sigma(I)
_cod_data_source_file om300236y_si_002.cif
_cod_data_source_block enrique61as
_cod_original_sg_symbol_H-M P21/c
_cod_database_code 4078467

loop_
_symmetry_equiv_pos_as_xyz
'x, y, z'
'-x, y+1/2, -z+1/2'
'-x, -y, -z'
'x, -y-1/2, z-1/2'

loop_
_atom_site_label
_atom_site_type_symbol
_atom_site_fract_x
_atom_site_fract_y
_atom_site_fract_z
_atom_site_U_iso_or_equiv
_atom_site_adp_type
_atom_site_occupancy
_atom_site_symmetry_multiplicity
_atom_site_calc_flag
_atom_site_refinement_flags
Os Os 0.259158(8) 0.810986(10) 0.141859(8) 0.01604(5) Uani 1 1 d .
Cl1 Cl 0.30185(5) 0.65245(7) 0.19936(6) 0.0261(2) Uani 1 1 d .
Cl2 Cl 0.19793(5) 0.89667(7) 0.02019(5) 0.02254(19) Uani 1 1 d .
P1 P 0.39322(5) 0.83354(7) 0.12448(6) 0.01679(19) Uani 1 1 d .
P2 P 0.12178(6) 0.77943(7) 0.14706(6) 0.0213(2) Uani 1 1 d .
O1 O 0.33117(15) 1.2818(2) 0.35817(16) 0.0289(6) Uani 1 1 d .
O2 O 0.20026(16) 1.3247(2) 0.34245(17) 0.0330(7) Uani 1 1 d .
O3 O 0.08730(15) 1.1226(2) 0.26833(17) 0.0332(7) Uani 1 1 d .
O4 O 0.20789(16) 1.0739(2) 0.35883(16) 0.0292(6) Uani 1 1 d .
C1 C 0.3014(2) 0.8751(3) 0.2580(2) 0.0212(8) Uani 1 1 d .
H1A H 0.265(2) 0.857(3) 0.290(2) 0.025 Uiso 1 1 d .
H1B H 0.352(2) 0.872(3) 0.280(2) 0.025 Uiso 1 1 d .
C2 C 0.2678(2) 0.9464(3) 0.1967(2) 0.0189(7) Uani 1 1 d .
C3 C 0.2546(2) 1.0449(3) 0.1836(2) 0.0202(8) Uani 1 1 d .
H3 H 0.227(2) 1.072(3) 0.133(2) 0.024 Uiso 1 1 d .
C4 C 0.2855(2) 1.1240(3) 0.2474(2) 0.0201(8) Uani 1 1 d .
H4A H 0.3246 1.1684 0.2326 0.024 Uiso 1 1 calc R
H4B H 0.3166 1.0897 0.2981 0.024 Uiso 1 1 calc R
C5 C 0.2181(2) 1.1909(3) 0.2626(2) 0.0211(8) Uani 1 1 d .
C6 C 0.1662(2) 1.2476(3) 0.1857(2) 0.0243(8) Uani 1 1 d .
H6A H 0.1430 1.1981 0.1421 0.029 Uiso 1 1 calc R
H6B H 0.1196 1.2828 0.1958 0.029 Uiso 1 1 calc R
C7 C 0.2180(2) 1.3232(3) 0.1603(2) 0.0292(9) Uani 1 1 d .
H7 H 0.2274 1.3864 0.1872 0.035 Uiso 1 1 calc R
C8 C 0.2521(2) 1.3096(3) 0.1035(3) 0.0301(9) Uani 1 1 d .
H8 H 0.2387 1.2487 0.0737 0.036 Uiso 1 1 calc R
C9 C 0.3075(2) 1.3786(3) 0.0827(2) 0.0315(9) Uani 1 1 d .
H9 H 0.3165 1.4432 0.1075 0.038 Uiso 1 1 calc R
C10 C 0.3471(3) 1.3569(3) 0.0303(3) 0.0344(10) Uani 1 1 d .
H10 H 0.3362 1.2931 0.0044 0.041 Uiso 1 1 calc R
C11 C 0.4061(3) 1.4240(3) 0.0100(3) 0.0445(12) Uani 1 1 d .
H11A H 0.4107 1.4879 0.0392 0.067 Uiso 1 1 calc R
H11B H 0.3864 1.4375 -0.0476 0.067 Uiso 1 1 calc R
H11C H 0.4603 1.3913 0.0248 0.067 Uiso 1 1 calc R
C12 C 0.2583(2) 1.2690(3) 0.3265(2) 0.0224(8) Uani 1 1 d .
C13 C 0.2294(3) 1.4054(3) 0.3998(3) 0.0420(12) Uani 1 1 d .
H13A H 0.2639 1.3771 0.4510 0.063 Uiso 1 1 calc R
H13B H 0.1822 1.4407 0.4071 0.063 Uiso 1 1 calc R
H13C H 0.2621 1.4532 0.3802 0.063 Uiso 1 1 calc R
C14 C 0.1615(2) 1.1256(3) 0.2946(2) 0.0247(8) Uani 1 1 d .
C15 C 0.1645(3) 1.0088(3) 0.3977(3) 0.0345(10) Uani 1 1 d .
H15A H 0.1411 1.0497 0.4311 0.052 Uiso 1 1 calc R
H15B H 0.2031 0.9593 0.4312 0.052 Uiso 1 1 calc R
H15C H 0.1200 0.9733 0.3572 0.052 Uiso 1 1 calc R
C16 C 0.3816(2) 0.8113(3) 0.0176(2) 0.0214(7) Uani 1 1 d .
H16 H 0.3448 0.8666 -0.0128 0.026 Uiso 1 1 calc R
C17 C 0.4611(2) 0.8191(3) -0.0040(2) 0.0295(9) Uani 1 1 d .
H17A H 0.5022 0.7719 0.0292 0.044 Uiso 1 1 calc R
H17B H 0.4826 0.8882 0.0056 0.044 Uiso 1 1 calc R
H17C H 0.4492 0.8020 -0.0605 0.044 Uiso 1 1 calc R
C18 C 0.3349(2) 0.7121(3) -0.0130(2) 0.0278(9) Uani 1 1 d .
H18A H 0.3225 0.7073 -0.0710 0.042 Uiso 1 1 calc R
H18B H 0.2833 0.7112 -0.0005 0.042 Uiso 1 1 calc R
H18C H 0.3693 0.6546 0.0129 0.042 Uiso 1 1 calc R
C19 C 0.4352(2) 0.9647(2) 0.1473(2) 0.0185(7) Uani 1 1 d .
H19 H 0.4219 0.9868 0.1956 0.022 Uiso 1 1 calc R
C20 C 0.5290(2) 0.9789(3) 0.1678(2) 0.0274(9) Uani 1 1 d .
H20A H 0.5464 0.9518 0.1243 0.041 Uiso 1 1 calc R
H20B H 0.5579 0.9429 0.2174 0.041 Uiso 1 1 calc R
H20C H 0.5425 1.0511 0.1746 0.041 Uiso 1 1 calc R
C21 C 0.3886(2) 1.0373(3) 0.0799(2) 0.0248(8) Uani 1 1 d .
H21A H 0.3990 1.1072 0.0989 0.037 Uiso 1 1 calc R
H21B H 0.3293 1.0233 0.0639 0.037 Uiso 1 1 calc R
H21C H 0.4078 1.0277 0.0340 0.037 Uiso 1 1 calc R
C22 C 0.4834(2) 0.7566(3) 0.1833(2) 0.0204(8) Uani 1 1 d .
H22 H 0.5323 0.7873 0.1732 0.024 Uiso 1 1 calc R
C23 C 0.4833(2) 0.6448(3) 0.1600(2) 0.0246(8) Uani 1 1 d .
H23A H 0.5301 0.6102 0.1986 0.037 Uiso 1 1 calc R
H23B H 0.4881 0.6396 0.1065 0.037 Uiso 1 1 calc R
H23C H 0.4317 0.6130 0.1601 0.037 Uiso 1 1 calc R
C24 C 0.4990(2) 0.7687(3) 0.2727(2) 0.0249(8) Uani 1 1 d .
H24A H 0.4549 0.7350 0.2871 0.037 Uiso 1 1 calc R
H24B H 0.4998 0.8408 0.2859 0.037 Uiso 1 1 calc R
H24C H 0.5522 0.7382 0.3026 0.037 Uiso 1 1 calc R
C25 C 0.0754(2) 0.8935(3) 0.1773(2) 0.0250(8) Uani 1 1 d .
H25 H 0.1220 0.9283 0.2186 0.030 Uiso 1 1 calc R
C26 C 0.0440(2) 0.9697(3) 0.1079(2) 0.0316(9) Uani 1 1 d .
H26A H -0.0066 0.9436 0.0686 0.047 Uiso 1 1 calc R
H26B H 0.0862 0.9790 0.0822 0.047 Uiso 1 1 calc R
H26C H 0.0325 1.0346 0.1286 0.047 Uiso 1 1 calc R
C27 C 0.0088(2) 0.8774(3) 0.2163(3) 0.0357(10) Uani 1 1 d .
H27A H -0.0096 0.9431 0.2298 0.054 Uiso 1 1 calc R
H27B H 0.0315 0.8372 0.2651 0.054 Uiso 1 1 calc R
H27C H -0.0382 0.8416 0.1791 0.054 Uiso 1 1 calc R
C28 C 0.0511(2) 0.7463(3) 0.0459(2) 0.0288(9) Uani 1 1 d .
H28 H 0.0467 0.8088 0.0129 0.035 Uiso 1 1 calc R
C29 C -0.0381(2) 0.7209(4) 0.0422(3) 0.0403(11) Uani 1 1 d .
H29A H -0.0704 0.7007 -0.0123 0.060 Uiso 1 1 calc R
H29B H -0.0634 0.7806 0.0574 0.060 Uiso 1 1 calc R
H29C H -0.0371 0.6654 0.0791 0.060 Uiso 1 1 calc R
C30 C 0.0861(3) 0.6649(3) 0.0048(3) 0.0380(11) Uani 1 1 d .
H30A H 0.0856 0.5996 0.0308 0.057 Uiso 1 1 calc R
H30B H 0.1428 0.6824 0.0089 0.057 Uiso 1 1 calc R
H30C H 0.0521 0.6605 -0.0516 0.057 Uiso 1 1 calc R
C31 C 0.1040(2) 0.6795(3) 0.2141(3) 0.0306(9) Uani 1 1 d .
H31 H 0.0460 0.6887 0.2137 0.037 Uiso 1 1 calc R
C32 C 0.1594(2) 0.6972(3) 0.3008(3) 0.0364(10) Uani 1 1 d .
H32A H 0.1416 0.6532 0.3365 0.055 Uiso 1 1 calc R
H32B H 0.1553 0.7680 0.3153 0.055 Uiso 1 1 calc R
H32C H 0.2168 0.6817 0.3058 0.055 Uiso 1 1 calc R
C33 C 0.1101(3) 0.5702(3) 0.1883(3) 0.0416(11) Uani 1 1 d .
H33A H 0.1608 0.5618 0.1748 0.062 Uiso 1 1 calc R
H33B H 0.0622 0.5545 0.1414 0.062 Uiso 1 1 calc R
H33C H 0.1112 0.5244 0.2321 0.062 Uiso 1 1 calc R

loop_
_atom_site_aniso_label
_atom_site_aniso_U_11
_atom_site_aniso_U_22
_atom_site_aniso_U_33
_atom_site_aniso_U_23
_atom_site_aniso_U_13
_atom_site_aniso_U_12
Os 0.01285(7) 0.02075(7) 0.01590(8) 0.00098(6) 0.00659(5) -0.00020(5)
Cl1 0.0196(4) 0.0250(5) 0.0365(6) 0.0078(4) 0.0128(4) 0.0010(3)
Cl2 0.0183(4) 0.0302(5) 0.0190(5) 0.0040(4) 0.0060(3) 0.0002(3)
P1 0.0143(4) 0.0201(5) 0.0171(5) 0.0003(3) 0.0066(3) -0.0006(3)
P2 0.0136(4) 0.0294(5) 0.0225(5) 0.0021(4) 0.0083(4) -0.0014(4)
O1 0.0187(14) 0.0377(16) 0.0310(17) -0.0079(12) 0.0090(12) -0.0030(11)
O2 0.0216(14) 0.0390(17) 0.0356(17) -0.0204(13) 0.0054(12) 0.0045(12)
O3 0.0165(14) 0.0410(17) 0.0443(19) -0.0042(14) 0.0130(13) 0.0008(12)
O4 0.0260(14) 0.0390(16) 0.0259(16) 0.0031(12) 0.0129(12) -0.0026(12)
C1 0.0183(18) 0.032(2) 0.014(2) -0.0031(15) 0.0051(15) -0.0001(15)
C2 0.0121(16) 0.029(2) 0.0183(19) -0.0049(15) 0.0084(14) -0.0025(14)
C3 0.0163(17) 0.026(2) 0.020(2) 0.0000(15) 0.0084(15) 0.0005(14)
C4 0.0151(17) 0.0243(19) 0.023(2) -0.0005(15) 0.0092(15) 0.0014(14)
C5 0.0153(17) 0.0262(19) 0.024(2) -0.0042(16) 0.0085(14) 0.0024(15)
C6 0.0174(18) 0.026(2) 0.028(2) -0.0017(16) 0.0050(16) 0.0072(15)
C7 0.028(2) 0.027(2) 0.030(2) -0.0006(17) 0.0055(17) 0.0047(16)
C8 0.025(2) 0.032(2) 0.030(2) 0.0033(18) 0.0038(16) 0.0043(17)
C9 0.032(2) 0.035(2) 0.024(2) 0.0006(18) 0.0056(18) 0.0037(18)
C10 0.038(2) 0.035(2) 0.029(2) -0.0014(19) 0.0084(19) -0.0024(19)
C11 0.051(3) 0.044(3) 0.046(3) -0.001(2) 0.025(2) -0.002(2)
C12 0.0193(19) 0.0241(19) 0.025(2) 0.0001(16) 0.0091(16) 0.0018(15)
C13 0.037(3) 0.042(3) 0.044(3) -0.023(2) 0.008(2) 0.003(2)
C14 0.023(2) 0.025(2) 0.030(2) -0.0090(16) 0.0157(17) 0.0011(15)
C15 0.038(2) 0.039(2) 0.034(3) 0.0031(19) 0.022(2) -0.0036(19)
C16 0.0207(18) 0.0269(19) 0.0174(19) -0.0010(15) 0.0075(14) -0.0028(15)
C17 0.028(2) 0.039(2) 0.028(2) -0.0004(18) 0.0179(17) -0.0005(18)
C18 0.026(2) 0.032(2) 0.025(2) -0.0071(17) 0.0073(17) 0.0004(16)
C19 0.0168(17) 0.0189(18) 0.021(2) -0.0018(14) 0.0079(14) -0.0023(13)
C20 0.0181(19) 0.030(2) 0.034(2) -0.0022(17) 0.0077(16) -0.0036(15)
C21 0.0231(19) 0.026(2) 0.029(2) 0.0034(16) 0.0123(16) -0.0019(15)
C22 0.0145(17) 0.0214(18) 0.026(2) 0.0009(15) 0.0073(15) -0.0002(14)
C23 0.0175(18) 0.026(2) 0.031(2) 0.0035(16) 0.0088(16) 0.0034(15)
C24 0.0160(18) 0.030(2) 0.026(2) 0.0009(16) 0.0038(15) 0.0030(15)
C25 0.0157(18) 0.035(2) 0.027(2) -0.0031(17) 0.0106(16) 0.0002(15)
C26 0.025(2) 0.037(2) 0.035(3) 0.0001(18) 0.0112(18) 0.0038(17)
C27 0.021(2) 0.053(3) 0.041(3) -0.004(2) 0.0195(19) -0.0011(18)
C28 0.0170(19) 0.040(2) 0.028(2) -0.0023(18) 0.0050(16) -0.0057(17)
C29 0.023(2) 0.056(3) 0.040(3) -0.001(2) 0.0074(19) -0.011(2)
C30 0.035(2) 0.047(3) 0.036(3) -0.014(2) 0.016(2) -0.011(2)
C31 0.0191(19) 0.041(2) 0.036(2) 0.0082(19) 0.0162(17) -0.0042(17)
C32 0.030(2) 0.051(3) 0.033(3) 0.016(2) 0.0162(19) 0.0014(19)
C33 0.035(2) 0.037(2) 0.056(3) 0.013(2) 0.020(2) -0.006(2)

loop_
_atom_type_symbol
_atom_type_description
_atom_type_scat_dispersion_real
_atom_type_scat_dispersion_imag
_atom_type_scat_source
C C 0.0033 0.0016 'International Tables Vol C Tables 4.2.6.8 and 6.1.1.4'
H H 0.0000 0.0000 'International Tables Vol C Tables 4.2.6.8 and 6.1.1.4'
O O 0.0106 0.0060 'International Tables Vol C Tables 4.2.6.8 and 6.1.1.4'
P P 0.1023 0.0942 'International Tables Vol C Tables 4.2.6.8 and 6.1.1.4'
Cl Cl 0.1484 0.1585 'International Tables Vol C Tables 4.2.6.8 and 6.1.1.4'
Os Os -1.2165 7.6030 'International Tables Vol C Tables 4.2.6.8 and 6.1.1.4'

loop_
_geom_angle_atom_site_label_1
_geom_angle_atom_site_label_2
_geom_angle_atom_site_label_3
_geom_angle
C2 Os C1 39.74(14)
C2 Os Cl1 128.42(10)
C1 Os Cl1 88.68(11)
C2 Os Cl2 87.38(10)
C1 Os Cl2 127.13(11)
Cl1 Os Cl2 144.20(3)
C2 Os P2 93.09(9)
C1 Os P2 93.42(11)
Cl1 Os P2 89.92(3)
Cl2 Os P2 88.28(3)
C2 Os P1 91.62(9)
C1 Os P1 92.10(11)
Cl1 Os P1 89.48(3)
Cl2 Os P1 88.97(3)
P2 Os P1 174.43(3)
C22 P1 C16 106.05(16)
C22 P1 C19 101.31(15)
C16 P1 C19 105.76(16)
C22 P1 Os 120.54(12)
C16 P1 Os 108.52(11)
C19 P1 Os 113.49(11)
C28 P2 C25 105.26(18)
C28 P2 C31 104.82(19)
C25 P2 C31 102.51(18)
C28 P2 Os 109.85(13)
C25 P2 Os 112.49(12)
C31 P2 Os 120.60(13)
C12 O2 C13 116.4(3)
C14 O4 C15 116.8(3)
C2 C1 Os 66.2(2)
C2 C1 H1A 115(2)
Os C1 H1A 112(2)
C2 C1 H1B 119(3)
Os C1 H1B 113(3)
H1A C1 H1B 119(3)
C3 C2 C1 142.5(4)
C3 C2 Os 143.4(3)
C1 C2 Os 74.0(2)
C2 C3 C4 123.5(3)
C2 C3 H3 123(2)
C4 C3 H3 113(2)
C3 C4 C5 115.4(3)
C3 C4 H4A 108.4
C5 C4 H4A 108.4
C3 C4 H4B 108.4
C5 C4 H4B 108.4
H4A C4 H4B 107.5
C12 C5 C14 107.0(3)
C12 C5 C4 109.6(3)
C14 C5 C4 109.9(3)
C12 C5 C6 108.4(3)
C14 C5 C6 110.1(3)
C4 C5 C6 111.7(3)
C7 C6 C5 111.0(3)
C7 C6 H6A 109.4
C5 C6 H6A 109.4
C7 C6 H6B 109.4
C5 C6 H6B 109.4
H6A C6 H6B 108.0
C8 C7 C6 125.9(4)
C8 C7 H7 117.1
C6 C7 H7 117.1
C7 C8 C9 126.5(4)
C7 C8 H8 116.8
C9 C8 H8 116.8
C10 C9 C8 124.1(4)
C10 C9 H9 117.9
C8 C9 H9 117.9
C9 C10 C11 125.4(4)
C9 C10 H10 117.3
C11 C10 H10 117.3
C10 C11 H11A 109.5
C10 C11 H11B 109.5
H11A C11 H11B 109.5
C10 C11 H11C 109.5
H11A C11 H11C 109.5
H11B C11 H11C 109.5
O1 C12 O2 123.7(3)
O1 C12 C5 126.2(3)
O2 C12 C5 110.1(3)
O2 C13 H13A 109.5
O2 C13 H13B 109.5
H13A C13 H13B 109.5
O2 C13 H13C 109.5
H13A C13 H13C 109.5
H13B C13 H13C 109.5
O3 C14 O4 124.7(4)
O3 C14 C5 126.2(4)
O4 C14 C5 109.1(3)
O4 C15 H15A 109.5
O4 C15 H15B 109.5
H15A C15 H15B 109.5
O4 C15 H15C 109.5
H15A C15 H15C 109.5
H15B C15 H15C 109.5
C17 C16 C18 111.7(3)
C17 C16 P1 115.7(3)
C18 C16 P1 111.3(3)
C17 C16 H16 105.7
C18 C16 H16 105.7
P1 C16 H16 105.7
C16 C17 H17A 109.5
C16 C17 H17B 109.5
H17A C17 H17B 109.5
C16 C17 H17C 109.5
H17A C17 H17C 109.5
H17B C17 H17C 109.5
C16 C18 H18A 109.5
C16 C18 H18B 109.5
H18A C18 H18B 109.5
C16 C18 H18C 109.5
H18A C18 H18C 109.5
H18B C18 H18C 109.5
C21 C19 C20 110.1(3)
C21 C19 P1 110.3(2)
C20 C19 P1 117.5(2)
C21 C19 H19 106.0
C20 C19 H19 106.0
P1 C19 H19 106.0
C19 C20 H20A 109.5
C19 C20 H20B 109.5
H20A C20 H20B 109.5
C19 C20 H20C 109.5
H20A C20 H20C 109.5
H20B C20 H20C 109.5
C19 C21 H21A 109.5
C19 C21 H21B 109.5
H21A C21 H21B 109.5
C19 C21 H21C 109.5
H21A C21 H21C 109.5
H21B C21 H21C 109.5
C24 C22 C23 111.4(3)
C24 C22 P1 110.8(2)
C23 C22 P1 116.7(2)
C24 C22 H22 105.7
C23 C22 H22 105.7
P1 C22 H22 105.7
C22 C23 H23A 109.5
C22 C23 H23B 109.5
H23A C23 H23B 109.5
C22 C23 H23C 109.5
H23A C23 H23C 109.5
H23B C23 H23C 109.5
C22 C24 H24A 109.5
C22 C24 H24B 109.5
H24A C24 H24B 109.5
C22 C24 H24C 109.5
H24A C24 H24C 109.5
H24B C24 H24C 109.5
C27 C25 C26 109.4(3)
C27 C25 P2 117.9(3)
C26 C25 P2 111.7(3)
C27 C25 H25 105.6
C26 C25 H25 105.6
P2 C25 H25 105.6
C25 C26 H26A 109.5
C25 C26 H26B 109.5
H26A C26 H26B 109.5
C25 C26 H26C 109.5
H26A C26 H26C 109.5
H26B C26 H26C 109.5
C25 C27 H27A 109.5
C25 C27 H27B 109.5
H27A C27 H27B 109.5
C25 C27 H27C 109.5
H27A C27 H27C 109.5
H27B C27 H27C 109.5
C30 C28 C29 111.3(3)
C30 C28 P2 113.1(3)
C29 C28 P2 114.6(3)
C30 C28 H28 105.6
C29 C28 H28 105.6
P2 C28 H28 105.6
C28 C29 H29A 109.5
C28 C29 H29B 109.5
H29A C29 H29B 109.5
C28 C29 H29C 109.5
H29A C29 H29C 109.5
H29B C29 H29C 109.5
C28 C30 H30A 109.5
C28 C30 H30B 109.5
H30A C30 H30B 109.5
C28 C30 H30C 109.5
H30A C30 H30C 109.5
H30B C30 H30C 109.5
C33 C31 C32 111.2(3)
C33 C31 P2 115.9(3)
C32 C31 P2 110.6(3)
C33 C31 H31 106.1
C32 C31 H31 106.1
P2 C31 H31 106.1
C31 C32 H32A 109.5
C31 C32 H32B 109.5
H32A C32 H32B 109.5
C31 C32 H32C 109.5
H32A C32 H32C 109.5
H32B C32 H32C 109.5
C31 C33 H33A 109.5
C31 C33 H33B 109.5
H33A C33 H33B 109.5
C31 C33 H33C 109.5
H33A C33 H33C 109.5
H33B C33 H33C 109.5

loop_
_geom_bond_atom_site_label_1
_geom_bond_atom_site_label_2
_geom_bond_distance
Os C2 2.020(3)
Os C1 2.122(4)
Os Cl1 2.3415(9)
Os Cl2 2.3560(9)
Os P2 2.4237(9)
Os P1 2.4354(9)
P1 C22 1.859(3)
P1 C16 1.861(4)
P1 C19 1.871(3)
P2 C28 1.857(4)
P2 C25 1.864(4)
P2 C31 1.867(4)
O1 C12 1.203(4)
O2 C12 1.340(4)
O2 C13 1.445(4)
O3 C14 1.204(4)
O4 C14 1.343(5)
O4 C15 1.451(4)
C1 C2 1.411(5)
C1 H1A 1.01(4)
C1 H1B 0.83(4)
C2 C3 1.330(5)
C3 C4 1.503(5)
C3 H3 0.94(4)
C4 C5 1.547(4)
C4 H4A 0.9900
C4 H4B 0.9900
C5 C12 1.521(5)
C5 C14 1.539(5)
C5 C6 1.555(5)
C6 C7 1.501(5)
C6 H6A 0.9900
C6 H6B 0.9900
C7 C8 1.329(6)
C7 H7 0.9500
C8 C9 1.450(5)
C8 H8 0.9500
C9 C10 1.348(6)
C9 H9 0.9500
C10 C11 1.477(6)
C10 H10 0.9500
C11 H11A 0.9800
C11 H11B 0.9800
C11 H11C 0.9800
C13 H13A 0.9800
C13 H13B 0.9800
C13 H13C 0.9800
C15 H15A 0.9800
C15 H15B 0.9800
C15 H15C 0.9800
C16 C17 1.535(5)
C16 C18 1.540(5)
C16 H16 1.0000
C17 H17A 0.9800
C17 H17B 0.9800
C17 H17C 0.9800
C18 H18A 0.9800
C18 H18B 0.9800
C18 H18C 0.9800
C19 C21 1.536(5)
C19 C20 1.541(5)
C19 H19 1.0000
C20 H20A 0.9800
C20 H20B 0.9800
C20 H20C 0.9800
C21 H21A 0.9800
C21 H21B 0.9800
C21 H21C 0.9800
C22 C24 1.525(5)
C22 C23 1.536(5)
C22 H22 1.0000
C23 H23A 0.9800
C23 H23B 0.9800
C23 H23C 0.9800
C24 H24A 0.9800
C24 H24B 0.9800
C24 H24C 0.9800
C25 C27 1.532(5)
C25 C26 1.544(5)
C25 H25 1.0000
C26 H26A 0.9800
C26 H26B 0.9800
C26 H26C 0.9800
C27 H27A 0.9800
C27 H27B 0.9800
C27 H27C 0.9800
C28 C30 1.528(6)
C28 C29 1.546(5)
C28 H28 1.0000
C29 H29A 0.9800
C29 H29B 0.9800
C29 H29C 0.9800
C30 H30A 0.9800
C30 H30B 0.9800
C30 H30C 0.9800
C31 C33 1.530(6)
C31 C32 1.536(6)
C31 H31 1.0000
C32 H32A 0.9800
C32 H32B 0.9800
C32 H32C 0.9800
C33 H33A 0.9800
C33 H33B 0.9800
C33 H33C 0.9800
